data_7020086
loop_
_publ_author_name
'de Bettencourt-Dias, Ana'
'Bauer, Sebastian'
'Viswanathan, Subha'
'Maull, Brandi C.'
'Ako, Ayuk M.'

_publ_section_title
;
 Unusual nitro-coordination of europium(iii) and terbium(iii) with
 pyridinyl ligands.
;
_journal_issue 36
_journal_name_full 'Dalton transactions (Cambridge, England : 2003)'
_journal_page_first 11212
_journal_page_last 11218
_journal_paper_doi 10.1039/c2dt31308a
_journal_volume 41
_journal_year 2012
_chemical_formula_sum 'C15 H10 N7 O11 Tb'
_chemical_formula_weight 623.22
_chemical_name_systematic
;
?
;
_space_group_IT_number 61
_symmetry_cell_setting orthorhombic
_symmetry_space_group_name_Hall '-P 2ac 2ab'
_symmetry_space_group_name_H-M 'P b c a'
_atom_sites_solution_hydrogens geom
_atom_sites_solution_primary direct
_atom_sites_solution_secondary difmap
_audit_creation_method SHELXL-97
_cell_angle_alpha 90.00
_cell_angle_beta 90.00
_cell_angle_gamma 90.00
_cell_formula_units_Z 8
_cell_length_a 15.125(3)
_cell_length_b 13.776(3)
_cell_length_c 18.716(4)
_cell_measurement_reflns_used 8151
_cell_measurement_temperature 293(2)
_cell_measurement_theta_max 28.23
_cell_measurement_theta_min 2.1675
_cell_volume 3899.7(14)
_computing_cell_refinement 'Bruker SMART'
_computing_data_collection 'Bruker SMART'
_computing_data_reduction 'Bruker SAINT'
_computing_molecular_graphics 'Bruker SHELXTL'
_computing_publication_material 'Bruker SHELXTL'
_computing_structure_refinement 'SHELXL-97 (Sheldrick, 1997)'
_computing_structure_solution 'SHELXS-97 (Sheldrick, 1990)'
_diffrn_ambient_temperature 100(2)
_diffrn_detector_area_resol_mean 8.3
_diffrn_measured_fraction_theta_full 0.998
_diffrn_measured_fraction_theta_max 0.998
_diffrn_measurement_device_type 'APEX CCD detector'
_diffrn_measurement_method 'Phi and omega scans'
_diffrn_radiation_monochromator graphite
_diffrn_radiation_source 'fine-focus sealed tube'
_diffrn_radiation_type MoK\a
_diffrn_radiation_wavelength 0.71073
_diffrn_reflns_av_R_equivalents 0.0413
_diffrn_reflns_av_sigmaI/netI 0.0228
_diffrn_reflns_limit_h_max 20
_diffrn_reflns_limit_h_min -20
_diffrn_reflns_limit_k_max 18
_diffrn_reflns_limit_k_min -18
_diffrn_reflns_limit_l_max 24
_diffrn_reflns_limit_l_min -24
_diffrn_reflns_number 40763
_diffrn_reflns_theta_full 28.26
_diffrn_reflns_theta_max 28.26
_diffrn_reflns_theta_min 2.18
_diffrn_standards_decay_% 0.001
_exptl_absorpt_coefficient_mu 3.708
_exptl_absorpt_correction_T_max 0.6646
_exptl_absorpt_correction_T_min 0.5243
_exptl_absorpt_correction_type multi-scan
_exptl_absorpt_process_details 'SADABS SHELXL-97 (Sheldrick, 1997)'
_exptl_crystal_colour colorless
_exptl_crystal_density_diffrn 2.123
_exptl_crystal_density_method 'not measured'
_exptl_crystal_description plates
_exptl_crystal_F_000 2416
_exptl_crystal_size_max 0.20
_exptl_crystal_size_mid 0.14
_exptl_crystal_size_min 0.12
_refine_diff_density_max 1.599
_refine_diff_density_min -0.605
_refine_diff_density_rms 0.131
_refine_ls_extinction_method none
_refine_ls_goodness_of_fit_ref 0.876
_refine_ls_hydrogen_treatment constr
_refine_ls_matrix_type full
_refine_ls_number_parameters 347
_refine_ls_number_reflns 4810
_refine_ls_number_restraints 0
_refine_ls_restrained_S_all 0.876
_refine_ls_R_factor_all 0.0311
_refine_ls_R_factor_gt 0.0273
_refine_ls_shift/su_max 0.006
_refine_ls_shift/su_mean 0.000
_refine_ls_structure_factor_coef Fsqd
_refine_ls_weighting_details 'calc w=1/[\s^2^(Fo^2^)+(0.1000P)^2^+0.0278P] where P=(Fo^2^+2Fc^2^)/3'
_refine_ls_weighting_scheme calc
_refine_ls_wR_factor_gt 0.0959
_refine_ls_wR_factor_ref 0.1025
_reflns_number_gt 4302
_reflns_number_total 4810
_reflns_threshold_expression >2sigma(I)
_cod_data_source_file c2dt31308a.txt
_cod_data_source_block pbca-o42207-trial2
_cod_depositor_comments
;
The following automatic conversions were performed:

'_symmetry_cell_setting' value 'Orthorhombic' changed to
'orthorhombic' according to
/home/saulius/struct/CIF-dictionaries/cif_core.dic dictionary named
'cif_core.dic' version 2.4.1 from 2010-06-29.

Automatic conversion script
Id: cif_fix_values 1891 2012-01-12 08:04:46Z andrius 
;
_cod_original_cell_volume 3899.8(13)
_cod_original_sg_symbol_H-M Pbca
_cod_database_code 7020086

loop_
_symmetry_equiv_pos_as_xyz
'x, y, z'
'-x+1/2, -y, z+1/2'
'-x, y+1/2, -z+1/2'
'x+1/2, -y+1/2, -z'
'-x, -y, -z'
'x-1/2, y, -z-1/2'
'x, -y-1/2, z-1/2'
'-x-1/2, y-1/2, z'

loop_
_atom_site_label
_atom_site_type_symbol
_atom_site_fract_x
_atom_site_fract_y
_atom_site_fract_z
_atom_site_U_iso_or_equiv
_atom_site_adp_type
_atom_site_occupancy
_atom_site_symmetry_multiplicity
_atom_site_calc_flag
Tb1 Tb 1.027050(8) 0.321279(9) 0.388978(7) 0.01531(9) Uani 1 1 d
C1 C 1.1798(2) 0.17938(19) 0.3043(2) 0.0257(7) Uani 1 1 d
H1 H 1.201(3) 0.169(2) 0.352(2) 0.028(10) Uiso 1 1 d
C2 C 1.23062(19) 0.1395(2) 0.24998(18) 0.0302(7) Uani 1 1 d
H2 H 1.285(3) 0.096(4) 0.263(3) 0.073(16) Uiso 1 1 d
C3 C 1.2021(2) 0.1487(2) 0.18061(18) 0.0296(6) Uani 1 1 d
H3 H 1.226(2) 0.130(3) 0.147(2) 0.030(10) Uiso 1 1 d
C4 C 1.1233(2) 0.1974(2) 0.16695(17) 0.0259(6) Uani 1 1 d
H4 H 1.098(4) 0.195(4) 0.121(2) 0.046(14) Uiso 1 1 d
C5 C 1.07752(17) 0.23896(18) 0.22353(14) 0.0188(5) Uani 1 1 d
C6 C 0.99412(18) 0.29365(19) 0.21197(14) 0.0174(5) Uani 1 1 d
C7 C 0.9639(2) 0.3166(2) 0.1442(2) 0.0237(7) Uani 1 1 d
H7 H 0.999(3) 0.303(3) 0.1005(19) 0.018(8) Uiso 1 1 d
C8 C 0.88377(19) 0.3629(2) 0.13636(16) 0.0254(6) Uani 1 1 d
H8 H 0.861(3) 0.375(3) 0.091(2) 0.030(9) Uiso 1 1 d
C9 C 0.83403(18) 0.3843(2) 0.19664(16) 0.0225(6) Uani 1 1 d
H9 H 0.772(2) 0.406(3) 0.1979(19) 0.025(8) Uiso 1 1 d
C10 C 0.86840(17) 0.36206(18) 0.26332(14) 0.0177(5) Uani 1 1 d
C11 C 0.81875(16) 0.37964(18) 0.32993(14) 0.0176(5) Uani 1 1 d
C12 C 0.73054(18) 0.4111(2) 0.32997(17) 0.0229(5) Uani 1 1 d
H12 H 0.704(2) 0.431(2) 0.2854(18) 0.021(8) Uiso 1 1 d
C13 C 0.6871(2) 0.4228(2) 0.39440(16) 0.0267(6) Uani 1 1 d
H13 H 0.631(3) 0.437(3) 0.3982(18) 0.032(10) Uiso 1 1 d
C14 C 0.73062(19) 0.4030(2) 0.45761(17) 0.0257(6) Uani 1 1 d
H14 H 0.708(3) 0.412(3) 0.502(2) 0.037(10) Uiso 1 1 d
C15 C 0.81748(18) 0.3735(2) 0.45128(15) 0.0219(5) Uani 1 1 d
N1 N 1.10441(14) 0.22930(16) 0.29201(12) 0.0193(4) Uani 1 1 d
N2 N 0.94842(18) 0.31945(14) 0.27093(14) 0.0161(5) Uani 1 1 d
N3 N 0.86180(16) 0.36105(18) 0.39094(11) 0.0182(5) Uani 1 1 d
N4 N 0.87042(17) 0.3554(2) 0.51584(14) 0.0277(5) Uani 1 1 d
N5 N 1.18340(15) 0.36919(19) 0.47329(13) 0.0247(5) Uani 1 1 d
N6 N 1.00221(18) 0.12041(18) 0.42177(16) 0.0302(6) Uani 1 1 d
N7 N 1.05388(16) 0.50740(16) 0.32046(13) 0.0216(5) Uani 1 1 d
O1 O 0.94791(18) 0.32932(16) 0.50754(13) 0.0315(5) Uani 1 1 d
O2 O 0.83622(15) 0.36744(19) 0.57436(11) 0.0344(5) Uani 1 1 d
O3 O 1.18634(15) 0.31244(15) 0.42143(13) 0.0274(5) Uani 1 1 d
O4 O 1.11004(14) 0.41180(18) 0.48395(12) 0.0340(5) Uani 1 1 d
O5 O 1.24890(15) 0.3851(2) 0.51058(12) 0.0410(6) Uani 1 1 d
O6 O 1.06423(16) 0.17075(14) 0.45038(14) 0.0321(5) Uani 1 1 d
O7 O 0.9438(2) 0.16829(16) 0.38775(12) 0.0275(5) Uani 1 1 d
O8 O 1.00260(19) 0.03208(17) 0.42493(19) 0.0484(7) Uani 1 1 d
O9 O 1.10894(13) 0.43743(14) 0.31589(11) 0.0219(4) Uani 1 1 d
O10 O 0.99219(15) 0.49506(15) 0.36572(14) 0.0280(5) Uani 1 1 d
O11 O 1.06152(15) 0.57916(16) 0.28339(14) 0.0368(5) Uani 1 1 d

loop_
_atom_site_aniso_label
_atom_site_aniso_U_11
_atom_site_aniso_U_22
_atom_site_aniso_U_33
_atom_site_aniso_U_23
_atom_site_aniso_U_13
_atom_site_aniso_U_12
Tb1 0.01229(12) 0.01797(12) 0.01568(12) 0.00019(4) -0.00055(4) -0.00012(4)
C1 0.0181(15) 0.0253(16) 0.0337(17) -0.0092(11) -0.0046(13) 0.0057(10)
C2 0.0242(15) 0.0213(16) 0.045(2) -0.0069(12) 0.0033(14) 0.0059(11)
C3 0.0334(17) 0.0208(14) 0.0346(17) -0.0010(13) 0.0135(13) 0.0057(12)
C4 0.0309(16) 0.0201(12) 0.0266(15) 0.0007(11) 0.0060(12) 0.0012(11)
C5 0.0200(12) 0.0145(11) 0.0219(12) -0.0024(9) 0.0012(10) -0.0030(9)
C6 0.0179(12) 0.0165(11) 0.0177(12) -0.0017(10) -0.0021(10) -0.0021(10)
C7 0.0233(15) 0.0292(17) 0.0185(15) -0.0017(11) -0.0001(11) -0.0041(10)
C8 0.0229(14) 0.0305(15) 0.0227(14) 0.0022(12) -0.0080(11) -0.0028(11)
C9 0.0175(13) 0.0265(14) 0.0236(13) 0.0029(11) -0.0062(10) 0.0002(10)
C10 0.0151(11) 0.0159(12) 0.0219(13) -0.0005(9) -0.0013(9) -0.0033(9)
C11 0.0140(11) 0.0154(11) 0.0234(13) 0.0018(10) -0.0001(9) -0.0020(9)
C12 0.0154(12) 0.0195(12) 0.0339(15) -0.0010(11) -0.0024(11) 0.0000(10)
C13 0.0136(14) 0.0293(15) 0.0372(17) -0.0062(11) 0.0019(10) 0.0005(11)
C14 0.0192(13) 0.0259(14) 0.0320(16) -0.0035(12) 0.0086(11) -0.0033(11)
C15 0.0193(13) 0.0243(13) 0.0220(13) 0.0000(11) 0.0058(10) -0.0029(10)
N1 0.0166(10) 0.0165(10) 0.0247(11) -0.0055(9) -0.0035(8) 0.0023(8)
N2 0.0132(10) 0.0153(11) 0.0199(12) 0.0011(7) -0.0005(10) -0.0029(7)
N3 0.0166(11) 0.0180(11) 0.0202(12) 0.0026(7) 0.0028(7) -0.0025(9)
N4 0.0251(12) 0.0351(14) 0.0229(12) 0.0027(10) 0.0066(10) -0.0041(11)
N5 0.0186(11) 0.0382(14) 0.0174(11) -0.0040(10) -0.0001(9) -0.0022(10)
N6 0.0250(12) 0.0227(12) 0.0428(16) 0.0053(12) -0.0049(12) -0.0032(10)
N7 0.0170(11) 0.0177(11) 0.0300(13) -0.0009(9) 0.0018(9) -0.0035(9)
O1 0.0235(11) 0.0479(15) 0.0230(12) 0.0068(9) 0.0036(10) 0.0041(9)
O2 0.0322(12) 0.0522(14) 0.0187(10) 0.0007(10) 0.0108(8) -0.0023(10)
O3 0.0206(11) 0.0336(12) 0.0278(12) -0.0105(8) -0.0054(9) -0.0028(8)
O4 0.0258(11) 0.0471(14) 0.0289(11) -0.0137(10) 0.0030(9) -0.0012(9)
O5 0.0241(11) 0.0735(19) 0.0253(11) -0.0131(12) -0.0067(9) -0.0077(11)
O6 0.0236(12) 0.0276(11) 0.0452(15) 0.0120(9) -0.0111(10) -0.0061(8)
O7 0.0199(13) 0.0233(11) 0.0392(16) 0.0064(8) -0.0091(8) -0.0017(9)
O8 0.0377(13) 0.0237(12) 0.084(2) 0.0157(13) -0.0120(15) -0.0056(11)
O9 0.0215(9) 0.0192(9) 0.0250(10) -0.0020(8) 0.0045(8) 0.0007(7)
O10 0.0212(10) 0.0232(10) 0.0396(13) -0.0051(10) 0.0112(10) 0.0003(8)
O11 0.0282(12) 0.0272(11) 0.0548(15) 0.0157(10) 0.0057(10) 0.0015(9)

loop_
_atom_type_symbol
_atom_type_description
_atom_type_scat_dispersion_real
_atom_type_scat_dispersion_imag
_atom_type_scat_source
C C 0.0033 0.0016 'International Tables Vol C Tables 4.2.6.8 and 6.1.1.4'
H H 0.0000 0.0000 'International Tables Vol C Tables 4.2.6.8 and 6.1.1.4'
N N 0.0061 0.0033 'International Tables Vol C Tables 4.2.6.8 and 6.1.1.4'
O O 0.0106 0.0060 'International Tables Vol C Tables 4.2.6.8 and 6.1.1.4'
Tb Tb -0.1723 4.1537 'International Tables Vol C Tables 4.2.6.8 and 6.1.1.4'

loop_
_geom_angle_atom_site_label_1
_geom_angle_atom_site_label_2
_geom_angle_atom_site_label_3
_geom_angle
O6 Tb1 O9 134.80(7)
O6 Tb1 O7 52.57(8)
O9 Tb1 O7 144.81(7)
O6 Tb1 O3 67.65(8)
O9 Tb1 O3 71.20(7)
O7 Tb1 O3 117.19(8)
O6 Tb1 O10 161.74(9)
O9 Tb1 O10 51.65(7)
O7 Tb1 O10 135.65(8)
O3 Tb1 O10 107.15(7)
O6 Tb1 N1 78.66(8)
O9 Tb1 N1 71.86(7)
O7 Tb1 N1 78.37(8)
O3 Tb1 N1 72.52(7)
O10 Tb1 N1 117.31(8)
O6 Tb1 O4 88.48(8)
O9 Tb1 O4 79.48(7)
O7 Tb1 O4 133.64(7)
O3 Tb1 O4 50.70(7)
O10 Tb1 O4 75.63(8)
N1 Tb1 O4 122.11(7)
O6 Tb1 N2 121.07(7)
O9 Tb1 N2 75.75(7)
O7 Tb1 N2 74.93(7)
O3 Tb1 N2 132.34(8)
O10 Tb1 N2 75.84(7)
N1 Tb1 N2 65.05(8)
O4 Tb1 N2 150.02(7)
O6 Tb1 O1 74.46(8)
O9 Tb1 O1 134.76(7)
O7 Tb1 O1 78.62(8)
O3 Tb1 O1 104.29(9)
O10 Tb1 O1 90.64(7)
N1 Tb1 O1 151.79(7)
O4 Tb1 O1 65.94(8)
N2 Tb1 O1 123.36(11)
O6 Tb1 N3 113.63(8)
O9 Tb1 N3 111.29(7)
O7 Tb1 N3 71.52(9)
O3 Tb1 N3 162.35(7)
O10 Tb1 N3 65.78(7)
N1 Tb1 N3 125.11(7)
O4 Tb1 N3 111.85(7)
N2 Tb1 N3 63.37(8)
O1 Tb1 N3 60.97(8)
N1 C1 C2 123.0(3)
N1 C1 H1 121(2)
C2 C1 H1 116(2)
C3 C2 C1 118.8(3)
C3 C2 H2 121(3)
C1 C2 H2 120(3)
C2 C3 C4 119.1(3)
C2 C3 H3 126(3)
C4 C3 H3 114(3)
C5 C4 C3 119.1(3)
C5 C4 H4 120(3)
C3 C4 H4 120(3)
N1 C5 C4 122.2(3)
N1 C5 C6 116.3(2)
C4 C5 C6 121.4(3)
N2 C6 C7 121.3(3)
N2 C6 C5 116.7(2)
C7 C6 C5 122.0(2)
C8 C7 C6 119.6(3)
C8 C7 H7 118(2)
C6 C7 H7 122(2)
C7 C8 C9 119.2(3)
C7 C8 H8 120(2)
C9 C8 H8 120(2)
C10 C9 C8 118.8(3)
C10 C9 H9 114(2)
C8 C9 H9 127(2)
N2 C10 C9 121.7(3)
N2 C10 C11 116.0(2)
C9 C10 C11 122.3(2)
N3 C11 C12 121.4(3)
N3 C11 C10 116.2(2)
C12 C11 C10 122.4(2)
C13 C12 C11 119.2(3)
C13 C12 H12 122(2)
C11 C12 H12 119(2)
C14 C13 C12 119.9(3)
C14 C13 H13 116(2)
C12 C13 H13 124(2)
C15 C14 C13 116.0(3)
C15 C14 H14 119(3)
C13 C14 H14 125(3)
N3 C15 C14 126.4(3)
N3 C15 N4 113.8(2)
C14 C15 N4 119.8(3)
C5 N1 C1 117.7(2)
C5 N1 Tb1 119.81(16)
C1 N1 Tb1 121.9(2)
C6 N2 C10 119.1(2)
C6 N2 Tb1 118.67(19)
C10 N2 Tb1 120.83(18)
C15 N3 C11 117.1(3)
C15 N3 Tb1 122.29(18)
C11 N3 Tb1 120.24(17)
O2 N4 O1 123.6(3)
O2 N4 C15 118.9(2)
O1 N4 C15 117.5(2)
O5 N5 O3 121.6(3)
O5 N5 O4 122.1(3)
O3 N5 O4 116.3(2)
O8 N6 O7 123.0(3)
O8 N6 O6 121.1(3)
O7 N6 O6 115.8(2)
O11 N7 O10 124.0(2)
O11 N7 O9 121.0(2)
O10 N7 O9 115.0(2)
N4 O1 Tb1 125.0(2)
N5 O3 Tb1 97.16(17)
N5 O4 Tb1 95.51(16)
N6 O6 Tb1 95.41(16)
N6 O7 Tb1 94.82(18)
N7 O9 Tb1 97.26(15)
N7 O10 Tb1 95.14(15)

loop_
_geom_bond_atom_site_label_1
_geom_bond_atom_site_label_2
_geom_bond_distance
Tb1 O6 2.437(2)
Tb1 O9 2.442(2)
Tb1 O7 2.455(2)
Tb1 O3 2.488(2)
Tb1 O10 2.490(2)
Tb1 N1 2.504(2)
Tb1 O4 2.508(2)
Tb1 N2 2.509(3)
Tb1 O1 2.524(3)
Tb1 N3 2.559(2)
C1 N1 1.351(4)
C1 C2 1.388(4)
C1 H1 0.95(4)
C2 C3 1.374(5)
C2 H2 1.04(5)
C3 C4 1.392(4)
C3 H3 0.77(4)
C4 C5 1.389(4)
C4 H4 0.94(5)
C5 N1 1.351(3)
C5 C6 1.485(4)
C6 N2 1.350(4)
C6 C7 1.385(4)
C7 C8 1.377(4)
C7 H7 1.00(4)
C8 C9 1.388(4)
C8 H8 0.93(4)
C9 C10 1.386(4)
C9 H9 0.98(4)
C10 N2 1.353(4)
C10 C11 1.475(4)
C11 N3 1.339(3)
C11 C12 1.403(4)
C12 C13 1.383(4)
C12 H12 0.96(3)
C13 C14 1.381(4)
C13 H13 0.88(4)
C14 C15 1.380(4)
C14 H14 0.92(4)
C15 N3 1.325(3)
C15 N4 1.471(4)
N4 O2 1.223(3)
N4 O1 1.236(4)
N5 O5 1.232(3)
N5 O3 1.247(3)
N5 O4 1.271(3)
N6 O8 1.218(3)
N6 O7 1.273(4)
N6 O6 1.284(3)
N7 O11 1.213(3)
N7 O10 1.272(3)
N7 O9 1.277(3)
